data_1503536
loop_
_publ_author_name
'Han, Yan-Yan'
'Chen, Wen-Bing'
'Han, Wen-Yong'
'Wu, Zhi-Jun'
'Zhang, Xiao-Mei'
'Yuan, Wei-Cheng'

_publ_section_title
;
 Highly efficient and stereoselective construction of
 dispiro-[oxazolidine-2-thione]bisoxindoles and
 dispiro[imidazolidine-2-thione]bisoxindoles.
;
_journal_issue 2
_journal_name_full 'Organic letters'
_journal_page_first 490
_journal_page_last 493
_journal_paper_doi 10.1021/ol203081x
_journal_volume 14
_journal_year 2012
_chemical_absolute_configuration ad
_chemical_formula_sum 'C26 H22 F N3 O4 S2'
_chemical_formula_weight 523.59
_chemical_name_systematic
;
 ?
;
_space_group_IT_number 7
_symmetry_cell_setting monoclinic
_symmetry_space_group_name_Hall 'P -2yac'
_symmetry_space_group_name_H-M 'P 1 n 1'
_atom_sites_solution_hydrogens geom
_atom_sites_solution_primary direct
_atom_sites_solution_secondary difmap
_audit_creation_method SHELXL-97
_cell_angle_alpha 90.000(5)
_cell_angle_beta 91.448(5)
_cell_angle_gamma 90.000(5)
_cell_formula_units_Z 2
_cell_length_a 11.030(5)
_cell_length_b 8.972(5)
_cell_length_c 12.853(5)
_cell_measurement_reflns_used 8007
_cell_measurement_temperature 291(2)
_cell_measurement_theta_max 29.0935
_cell_measurement_theta_min 2.9221
_cell_volume 1271.5(10)
_computing_cell_refinement 'CrysAlisPro (Oxford Diffraction Ltd.)'
_computing_data_collection 'CrysAlisPro (Oxford Diffraction Ltd.)'
_computing_data_reduction 'CrysAlisPro (Oxford Diffraction Ltd.)'
_computing_molecular_graphics 'Ortep-3 (L. J. Farrugia, 2001)'
_computing_publication_material SHELXL-97
_computing_structure_refinement 'SHELXL-97 (Sheldrick, 1997)'
_computing_structure_solution 'SHELXS-97 (Sheldrick, 1997)'
_diffrn_ambient_temperature 291(2)
_diffrn_detector_area_resol_mean 15.9149
_diffrn_measured_fraction_theta_full 0.998
_diffrn_measured_fraction_theta_max 0.998
_diffrn_measurement_device_type 'Gemini S Ultra, Oxford Diffraction'
_diffrn_measurement_method '\w scans'
_diffrn_radiation_monochromator graphite
_diffrn_radiation_source 'Enhance (Mo) X-ray Source'
_diffrn_radiation_type MoK\a
_diffrn_radiation_wavelength 0.71073
_diffrn_reflns_av_R_equivalents 0.0201
_diffrn_reflns_av_sigmaI/netI 0.0209
_diffrn_reflns_limit_h_max 13
_diffrn_reflns_limit_h_min -11
_diffrn_reflns_limit_k_max 11
_diffrn_reflns_limit_k_min -11
_diffrn_reflns_limit_l_max 16
_diffrn_reflns_limit_l_min -16
_diffrn_reflns_number 12936
_diffrn_reflns_theta_full 26.37
_diffrn_reflns_theta_max 26.37
_diffrn_reflns_theta_min 2.93
_exptl_absorpt_coefficient_mu 0.254
_exptl_absorpt_correction_T_max 0.9051
_exptl_absorpt_correction_T_min 0.8834
_exptl_absorpt_correction_type multi-scan
_exptl_absorpt_process_details
;
CrysAlisPro, Oxford Diffraction Ltd.,
Version 1.171.34.44 (release 25-10-2010 CrysAlis171 .NET)
(compiled Oct 25 2010,18:11:34)
Empirical absorption correction using spherical harmonics,
 implemented in SCALE3 ABSPACK scaling algorithm.
;
_exptl_crystal_colour colorless
_exptl_crystal_density_diffrn 1.368
_exptl_crystal_density_method 'not measured'
_exptl_crystal_description block
_exptl_crystal_F_000 544
_exptl_crystal_size_max 0.50
_exptl_crystal_size_mid 0.40
_exptl_crystal_size_min 0.40
_refine_diff_density_max 0.502
_refine_diff_density_min -0.177
_refine_diff_density_rms 0.031
_refine_ls_abs_structure_details 'Flack H D (1983), Acta Cryst. A39, 876-881'
_refine_ls_abs_structure_Flack 0.02(5)
_refine_ls_extinction_method none
_refine_ls_goodness_of_fit_ref 1.034
_refine_ls_hydrogen_treatment mixed
_refine_ls_matrix_type full
_refine_ls_number_parameters 331
_refine_ls_number_reflns 4281
_refine_ls_number_restraints 2
_refine_ls_restrained_S_all 1.033
_refine_ls_R_factor_all 0.0354
_refine_ls_R_factor_gt 0.0323
_refine_ls_shift/su_max 0.000
_refine_ls_shift/su_mean 0.000
_refine_ls_structure_factor_coef Fsqd
_refine_ls_weighting_details 'calc w=1/[\s^2^(Fo^2^)+(0.0521P)^2^+0.1430P] where P=(Fo^2^+2Fc^2^)/3'
_refine_ls_weighting_scheme calc
_refine_ls_wR_factor_gt 0.0844
_refine_ls_wR_factor_ref 0.0865
_reflns_number_gt 3998
_reflns_number_total 4281
_reflns_threshold_expression >2sigma(I)
_cod_data_source_file ol203081x_si_002.cif
_cod_data_source_block 1104-ywc-1
_cod_original_sg_symbol_H-M 'P n'
_cod_database_code 1503536

loop_
_symmetry_equiv_pos_as_xyz
'x, y, z'
'x+1/2, -y, z+1/2'

loop_
_atom_site_label
_atom_site_type_symbol
_atom_site_fract_x
_atom_site_fract_y
_atom_site_fract_z
_atom_site_U_iso_or_equiv
_atom_site_adp_type
_atom_site_occupancy
_atom_site_symmetry_multiplicity
_atom_site_calc_flag
_atom_site_refinement_flags
S1 S 0.45133(6) 0.91969(8) 0.45135(5) 0.05667(17) Uani 1 1 d .
S2 S 0.52106(7) 0.85404(8) 0.80539(5) 0.0644(2) Uani 1 1 d .
O2 O 0.22849(13) 0.82032(16) 0.43277(11) 0.0406(3) Uani 1 1 d .
O3 O 0.25051(17) 0.5159(2) 0.35780(12) 0.0530(4) Uani 1 1 d .
O1 O 0.16827(16) 0.88178(16) 0.67999(12) 0.0456(4) Uani 1 1 d .
O4 O 0.47406(16) 0.71992(18) 0.74533(13) 0.0542(4) Uani 1 1 d .
C10 C 0.3382(2) 0.8125(2) 0.48363(15) 0.0382(5) Uani 1 1 d .
F1 F -0.23172(17) 0.9663(2) 0.54216(17) 0.0864(6) Uani 1 1 d .
N1 N 0.08644(16) 0.65322(18) 0.72141(13) 0.0362(4) Uani 1 1 d .
N2 N 0.33435(17) 0.70812(19) 0.55864(14) 0.0364(4) Uani 1 1 d .
C6 C 0.2253(2) 0.3642(2) 0.57182(17) 0.0437(5) Uani 1 1 d .
H6 H 0.2807 0.3595 0.5186 0.052 Uiso 1 1 calc R
C7 C 0.21160(19) 0.6588(2) 0.57622(14) 0.0316(4) Uani 1 1 d .
C19 C 0.0988(2) 0.6601(3) 0.91404(16) 0.0454(5) Uani 1 1 d .
C13 C 0.02025(19) 0.7418(2) 0.46591(15) 0.0363(4) Uani 1 1 d .
C18 C 0.0239(2) 0.6962(3) 0.81640(17) 0.0445(5) Uani 1 1 d .
H18A H -0.0530 0.6442 0.8188 0.053 Uiso 1 1 calc R
H18B H 0.0073 0.8023 0.8145 0.053 Uiso 1 1 calc R
C9 C 0.15175(19) 0.7022(2) 0.46857(14) 0.0342(4) Uani 1 1 d .
N3 N 0.04273(19) 0.5390(2) 0.35957(15) 0.0491(5) Uani 1 1 d .
H9 H 0.0227 0.4653 0.3199 0.059 Uiso 1 1 calc R
C4 C 0.10549(19) 0.5041(2) 0.69049(15) 0.0340(4) Uani 1 1 d .
C5 C 0.18735(19) 0.4997(2) 0.60896(15) 0.0323(4) Uani 1 1 d .
C11 C 0.1575(2) 0.5722(2) 0.38834(15) 0.0410(5) Uani 1 1 d .
C14 C -0.0434(2) 0.8552(2) 0.51328(19) 0.0461(5) Uani 1 1 d .
H14 H -0.0047 0.9260 0.5552 0.055 Uiso 1 1 calc R
C3 C 0.0565(2) 0.3762(2) 0.73188(17) 0.0431(5) Uani 1 1 d .
H3 H 0.0000 0.3804 0.7843 0.052 Uiso 1 1 calc R
C15 C -0.1674(3) 0.8577(3) 0.4951(2) 0.0568(6) Uani 1 1 d .
C17 C -0.1639(3) 0.6458(3) 0.3837(2) 0.0602(7) Uani 1 1 d .
H17 H -0.2030 0.5777 0.3397 0.072 Uiso 1 1 calc R
C1 C 0.1796(3) 0.2339(3) 0.61495(19) 0.0508(6) Uani 1 1 d .
H1 H 0.2062 0.1416 0.5917 0.061 Uiso 1 1 calc R
C12 C -0.0407(2) 0.6392(2) 0.40201(17) 0.0438(5) Uani 1 1 d .
C24 C 0.0572(3) 0.5590(3) 0.9857(2) 0.0623(7) Uani 1 1 d .
H24 H -0.0173 0.5122 0.9745 0.075 Uiso 1 1 calc R
C2 C 0.0950(2) 0.2414(2) 0.69201(18) 0.0500(6) Uani 1 1 d .
H2 H 0.0630 0.1534 0.7179 0.060 Uiso 1 1 calc R
C20 C 0.2111(3) 0.7248(3) 0.9316(2) 0.0663(8) Uani 1 1 d .
H20 H 0.2406 0.7922 0.8834 0.080 Uiso 1 1 calc R
C22 C 0.2361(4) 0.5922(4) 1.0917(2) 0.0849(11) Uani 1 1 d .
H22 H 0.2813 0.5703 1.1518 0.102 Uiso 1 1 calc R
C8 C 0.15393(19) 0.7489(2) 0.66538(14) 0.0348(4) Uani 1 1 d .
C26 C 0.4704(5) 1.0123(3) 0.7354(3) 0.0961(12) Uani 1 1 d .
H26A H 0.5053 1.0123 0.6677 0.144 Uiso 1 1 calc R
H26C H 0.4948 1.1008 0.7723 0.144 Uiso 1 1 calc R
H26B H 0.3836 1.0098 0.7281 0.144 Uiso 1 1 calc R
C23 C 0.1266(4) 0.5272(4) 1.0747(2) 0.0809(10) Uani 1 1 d .
H23 H 0.0974 0.4602 1.1233 0.097 Uiso 1 1 calc R
C16 C -0.2281(3) 0.7573(3) 0.4328(2) 0.0641(7) Uani 1 1 d .
H16 H -0.3118 0.7638 0.4235 0.077 Uiso 1 1 calc R
C25 C 0.6761(4) 0.8609(5) 0.7821(5) 0.1156(16) Uani 1 1 d .
H25B H 0.7130 0.7680 0.8023 0.173 Uiso 1 1 calc R
H25C H 0.7125 0.9405 0.8219 0.173 Uiso 1 1 calc R
H25A H 0.6882 0.8780 0.7094 0.173 Uiso 1 1 calc R
C21 C 0.2804(4) 0.6909(4) 1.0199(2) 0.0829(10) Uani 1 1 d .
H21 H 0.3562 0.7345 1.0305 0.099 Uiso 1 1 calc R
H7 H 0.391(2) 0.706(3) 0.610(2) 0.052(7) Uiso 1 1 d .

loop_
_atom_site_aniso_label
_atom_site_aniso_U_11
_atom_site_aniso_U_22
_atom_site_aniso_U_33
_atom_site_aniso_U_23
_atom_site_aniso_U_13
_atom_site_aniso_U_12
S1 0.0472(3) 0.0603(4) 0.0628(4) 0.0134(3) 0.0050(3) -0.0148(3)
S2 0.0919(6) 0.0580(4) 0.0428(3) -0.0074(3) -0.0101(3) 0.0011(4)
O2 0.0416(8) 0.0417(8) 0.0382(7) 0.0129(6) -0.0059(6) -0.0065(6)
O3 0.0602(11) 0.0599(10) 0.0389(8) -0.0057(7) 0.0007(7) 0.0095(9)
O1 0.0628(11) 0.0278(7) 0.0460(8) -0.0023(6) -0.0026(7) 0.0011(7)
O4 0.0656(11) 0.0460(9) 0.0498(9) 0.0051(7) -0.0200(8) -0.0001(8)
C10 0.0413(12) 0.0368(11) 0.0362(10) 0.0020(8) -0.0017(9) -0.0002(9)
F1 0.0634(11) 0.0821(12) 0.1136(16) -0.0102(11) -0.0013(10) 0.0301(10)
N1 0.0448(11) 0.0313(8) 0.0325(8) -0.0003(6) 0.0012(7) 0.0019(7)
N2 0.0366(10) 0.0363(9) 0.0358(8) 0.0030(7) -0.0055(7) -0.0018(7)
C6 0.0532(14) 0.0350(11) 0.0428(11) 0.0000(9) -0.0005(10) 0.0051(10)
C7 0.0368(11) 0.0302(10) 0.0276(8) 0.0019(7) -0.0034(8) 0.0014(8)
C19 0.0565(15) 0.0452(12) 0.0348(10) -0.0036(9) 0.0085(10) 0.0011(10)
C13 0.0366(11) 0.0364(10) 0.0357(10) 0.0081(8) -0.0054(8) -0.0018(8)
C18 0.0479(13) 0.0453(12) 0.0405(10) 0.0012(9) 0.0075(9) 0.0048(10)
C9 0.0395(11) 0.0330(10) 0.0296(9) 0.0035(7) -0.0057(8) -0.0045(8)
N3 0.0539(12) 0.0482(11) 0.0446(10) -0.0109(9) -0.0135(9) -0.0041(9)
C4 0.0375(11) 0.0321(10) 0.0320(9) 0.0016(7) -0.0073(8) -0.0006(8)
C5 0.0375(11) 0.0280(9) 0.0311(9) 0.0021(7) -0.0045(8) -0.0006(8)
C11 0.0520(13) 0.0416(11) 0.0292(9) 0.0021(8) -0.0045(9) 0.0004(10)
C14 0.0455(13) 0.0401(12) 0.0523(12) 0.0030(9) -0.0099(10) 0.0045(10)
C3 0.0487(13) 0.0388(11) 0.0417(11) 0.0059(9) -0.0004(10) -0.0058(10)
C15 0.0480(14) 0.0523(15) 0.0699(17) 0.0080(12) -0.0023(12) 0.0149(12)
C17 0.0480(15) 0.0591(16) 0.0727(17) -0.0004(13) -0.0186(13) -0.0107(12)
C1 0.0720(17) 0.0293(11) 0.0507(12) 0.0002(9) -0.0042(12) 0.0036(10)
C12 0.0463(13) 0.0446(12) 0.0398(10) 0.0042(9) -0.0109(9) -0.0051(10)
C24 0.0680(18) 0.0727(18) 0.0467(13) 0.0094(12) 0.0132(12) -0.0013(14)
C2 0.0663(17) 0.0325(12) 0.0508(12) 0.0082(9) -0.0072(12) -0.0099(11)
C20 0.089(2) 0.0652(16) 0.0443(13) 0.0055(12) -0.0089(14) -0.0225(15)
C22 0.114(3) 0.098(3) 0.0417(15) 0.0077(15) -0.0168(17) 0.001(2)
C8 0.0414(12) 0.0310(10) 0.0317(9) 0.0017(7) -0.0063(8) 0.0023(9)
C26 0.161(4) 0.0436(16) 0.082(2) -0.0106(15) -0.035(2) 0.014(2)
C23 0.103(3) 0.094(2) 0.0455(14) 0.0198(15) 0.0100(16) -0.001(2)
C16 0.0415(14) 0.0709(18) 0.0790(18) 0.0081(15) -0.0122(13) 0.0012(13)
C25 0.088(3) 0.085(3) 0.172(5) -0.018(3) -0.021(3) -0.017(2)
C21 0.098(2) 0.092(2) 0.0572(16) 0.0018(16) -0.0278(16) -0.030(2)

loop_
_atom_type_symbol
_atom_type_description
_atom_type_scat_dispersion_real
_atom_type_scat_dispersion_imag
_atom_type_scat_source
C C 0.0033 0.0016 'International Tables Vol C Tables 4.2.6.8 and 6.1.1.4'
H H 0.0000 0.0000 'International Tables Vol C Tables 4.2.6.8 and 6.1.1.4'
N N 0.0061 0.0033 'International Tables Vol C Tables 4.2.6.8 and 6.1.1.4'
O O 0.0106 0.0060 'International Tables Vol C Tables 4.2.6.8 and 6.1.1.4'
F F 0.0171 0.0103 'International Tables Vol C Tables 4.2.6.8 and 6.1.1.4'
S S 0.1246 0.1234 'International Tables Vol C Tables 4.2.6.8 and 6.1.1.4'

loop_
_geom_angle_atom_site_label_1
_geom_angle_atom_site_label_2
_geom_angle_atom_site_label_3
_geom_angle
O4 S2 C25 105.38(18)
O4 S2 C26 106.24(14)
C25 S2 C26 100.6(3)
C10 O2 C9 109.34(15)
N2 C10 O2 109.61(18)
N2 C10 S1 128.95(18)
O2 C10 S1 121.44(15)
C8 N1 C4 111.26(16)
C8 N1 C18 123.44(17)
C4 N1 C18 123.97(16)
C10 N2 C7 111.79(18)
C10 N2 H7 120.6(17)
C7 N2 H7 120.8(17)
C5 C6 C1 119.2(2)
C5 C6 H6 120.4
C1 C6 H6 120.4
N2 C7 C5 120.26(17)
N2 C7 C8 111.03(17)
C5 C7 C8 101.95(15)
N2 C7 C9 99.27(15)
C5 C7 C9 113.96(16)
C8 C7 C9 110.58(16)
C24 C19 C20 118.7(2)
C24 C19 C18 120.6(2)
C20 C19 C18 120.7(2)
C14 C13 C12 120.1(2)
C14 C13 C9 131.8(2)
C12 C13 C9 108.08(19)
N1 C18 C19 111.96(19)
N1 C18 H18A 109.2
C19 C18 H18A 109.2
N1 C18 H18B 109.2
C19 C18 H18B 109.2
H18A C18 H18B 107.9
O2 C9 C13 113.38(16)
O2 C9 C11 107.77(16)
C13 C9 C11 102.62(17)
O2 C9 C7 103.13(16)
C13 C9 C7 117.82(16)
C11 C9 C7 112.01(16)
C11 N3 C12 111.90(19)
C11 N3 H9 124.0
C12 N3 H9 124.0
C3 C4 C5 122.05(19)
C3 C4 N1 128.04(19)
C5 C4 N1 109.90(17)
C6 C5 C4 119.46(18)
C6 C5 C7 132.83(19)
C4 C5 C7 107.64(16)
O3 C11 N3 128.0(2)
O3 C11 C9 124.9(2)
N3 C11 C9 107.08(19)
C15 C14 C13 116.6(2)
C15 C14 H14 121.7
C13 C14 H14 121.7
C4 C3 C2 117.2(2)
C4 C3 H3 121.4
C2 C3 H3 121.4
F1 C15 C16 118.7(3)
F1 C15 C14 117.5(3)
C16 C15 C14 123.8(2)
C12 C17 C16 117.8(3)
C12 C17 H17 121.1
C16 C17 H17 121.1
C2 C1 C6 120.2(2)
C2 C1 H1 119.9
C6 C1 H1 119.9
C17 C12 C13 122.2(2)
C17 C12 N3 127.9(2)
C13 C12 N3 109.9(2)
C19 C24 C23 119.9(3)
C19 C24 H24 120.0
C23 C24 H24 120.0
C1 C2 C3 121.9(2)
C1 C2 H2 119.1
C3 C2 H2 119.1
C19 C20 C21 121.0(3)
C19 C20 H20 119.5
C21 C20 H20 119.5
C23 C22 C21 119.9(3)
C23 C22 H22 120.0
C21 C22 H22 120.0
O1 C8 N1 127.56(19)
O1 C8 C7 124.76(18)
N1 C8 C7 107.68(16)
S2 C26 H26A 109.5
S2 C26 H26C 109.5
H26A C26 H26C 109.5
S2 C26 H26B 109.5
H26A C26 H26B 109.5
H26C C26 H26B 109.5
C22 C23 C24 121.0(3)
C22 C23 H23 119.5
C24 C23 H23 119.5
C15 C16 C17 119.6(3)
C15 C16 H16 120.2
C17 C16 H16 120.2
S2 C25 H25B 109.5
S2 C25 H25C 109.5
H25B C25 H25C 109.5
S2 C25 H25A 109.5
H25B C25 H25A 109.5
H25C C25 H25A 109.5
C22 C21 C20 119.5(3)
C22 C21 H21 120.3
C20 C21 H21 120.3

loop_
_geom_bond_atom_site_label_1
_geom_bond_atom_site_label_2
_geom_bond_distance
S1 C10 1.637(2)
S2 O4 1.5141(19)
S2 C25 1.745(5)
S2 C26 1.764(3)
O2 C10 1.363(3)
O2 C9 1.439(2)
O3 C11 1.217(3)
O1 C8 1.217(3)
C10 N2 1.346(3)
F1 C15 1.357(3)
N1 C8 1.355(3)
N1 C4 1.413(3)
N1 C18 1.469(3)
N2 C7 1.448(3)
N2 H7 0.90(3)
C6 C5 1.376(3)
C6 C1 1.393(3)
C6 H6 0.9300
C7 C5 1.514(3)
C7 C8 1.551(3)
C7 C9 1.567(3)
C19 C24 1.379(3)
C19 C20 1.382(4)
C19 C18 1.519(3)
C13 C14 1.386(3)
C13 C12 1.394(3)
C13 C9 1.493(3)
C18 H18A 0.9700
C18 H18B 0.9700
C9 C11 1.559(3)
N3 C11 1.344(3)
N3 C12 1.406(3)
N3 H9 0.8600
C4 C3 1.381(3)
C4 C5 1.401(3)
C14 C15 1.382(4)
C14 H14 0.9300
C3 C2 1.384(3)
C3 H3 0.9300
C15 C16 1.368(4)
C17 C12 1.375(4)
C17 C16 1.387(4)
C17 H17 0.9300
C1 C2 1.379(4)
C1 H1 0.9300
C24 C23 1.391(5)
C24 H24 0.9300
C2 H2 0.9300
C20 C21 1.386(4)
C20 H20 0.9300
C22 C23 1.354(5)
C22 C21 1.378(5)
C22 H22 0.9300
C26 H26A 0.9600
C26 H26C 0.9600
C26 H26B 0.9600
C23 H23 0.9300
C16 H16 0.9300
C25 H25B 0.9600
C25 H25C 0.9600
C25 H25A 0.9600
C21 H21 0.9300

loop_
_geom_hbond_atom_site_label_D
_geom_hbond_atom_site_label_H
_geom_hbond_atom_site_label_A
_geom_hbond_distance_DH
_geom_hbond_distance_HA
_geom_hbond_distance_DA
_geom_hbond_angle_DHA
_geom_hbond_site_symmetry_A
N2 H7 O4 0.90(3) 1.95(3) 2.821(3) 164(2) .
N3 H9 O4 0.86 1.99 2.841(3) 172.6 2_464

loop_
_geom_torsion_atom_site_label_1
_geom_torsion_atom_site_label_2
_geom_torsion_atom_site_label_3
_geom_torsion_atom_site_label_4
_geom_torsion
C9 O2 C10 N2 -6.9(2)
C9 O2 C10 S1 173.05(15)
O2 C10 N2 C7 -11.6(2)
S1 C10 N2 C7 168.47(16)
C10 N2 C7 C5 147.63(18)
C10 N2 C7 C8 -93.62(19)
C10 N2 C7 C9 22.8(2)
C8 N1 C18 C19 -95.5(2)
C4 N1 C18 C19 70.2(3)
C24 C19 C18 N1 -117.1(2)
C20 C19 C18 N1 61.3(3)
C10 O2 C9 C13 149.02(17)
C10 O2 C9 C11 -98.12(18)
C10 O2 C9 C7 20.5(2)
C14 C13 C9 O2 -58.6(3)
C12 C13 C9 O2 121.27(18)
C14 C13 C9 C11 -174.6(2)
C12 C13 C9 C11 5.3(2)
C14 C13 C9 C7 61.9(3)
C12 C13 C9 C7 -118.2(2)
N2 C7 C9 O2 -24.94(18)
C5 C7 C9 O2 -154.08(16)
C8 C7 C9 O2 91.78(18)
N2 C7 C9 C13 -150.65(18)
C5 C7 C9 C13 80.2(2)
C8 C7 C9 C13 -33.9(2)
N2 C7 C9 C11 90.68(18)
C5 C7 C9 C11 -38.5(2)
C8 C7 C9 C11 -152.60(17)
C8 N1 C4 C3 177.5(2)
C18 N1 C4 C3 10.2(3)
C8 N1 C4 C5 -1.2(2)
C18 N1 C4 C5 -168.4(2)
C1 C6 C5 C4 1.2(3)
C1 C6 C5 C7 -175.5(2)
C3 C4 C5 C6 -3.3(3)
N1 C4 C5 C6 175.48(19)
C3 C4 C5 C7 174.16(19)
N1 C4 C5 C7 -7.1(2)
N2 C7 C5 C6 -48.4(3)
C8 C7 C5 C6 -171.6(2)
C9 C7 C5 C6 69.2(3)
N2 C7 C5 C4 134.66(18)
C8 C7 C5 C4 11.4(2)
C9 C7 C5 C4 -107.74(19)
C12 N3 C11 O3 -172.9(2)
C12 N3 C11 C9 5.8(2)
O2 C9 C11 O3 52.1(3)
C13 C9 C11 O3 172.0(2)
C7 C9 C11 O3 -60.7(3)
O2 C9 C11 N3 -126.65(18)
C13 C9 C11 N3 -6.7(2)
C7 C9 C11 N3 120.59(19)
C12 C13 C14 C15 1.2(3)
C9 C13 C14 C15 -178.9(2)
C5 C4 C3 C2 2.3(3)
N1 C4 C3 C2 -176.2(2)
C13 C14 C15 F1 178.9(2)
C13 C14 C15 C16 -1.0(4)
C5 C6 C1 C2 1.7(4)
C16 C17 C12 C13 -1.3(4)
C16 C17 C12 N3 -178.5(2)
C14 C13 C12 C17 -0.1(3)
C9 C13 C12 C17 -180.0(2)
C14 C13 C12 N3 177.6(2)
C9 C13 C12 N3 -2.3(2)
C11 N3 C12 C17 175.1(2)
C11 N3 C12 C13 -2.4(3)
C20 C19 C24 C23 1.7(4)
C18 C19 C24 C23 -179.9(3)
C6 C1 C2 C3 -2.6(4)
C4 C3 C2 C1 0.6(4)
C24 C19 C20 C21 -0.8(4)
C18 C19 C20 C21 -179.2(3)
C4 N1 C8 O1 -171.5(2)
C18 N1 C8 O1 -4.2(3)
C4 N1 C8 C7 8.7(2)
C18 N1 C8 C7 176.05(19)
N2 C7 C8 O1 38.7(3)
C5 C7 C8 O1 168.0(2)
C9 C7 C8 O1 -70.5(3)
N2 C7 C8 N1 -141.50(17)
C5 C7 C8 N1 -12.2(2)
C9 C7 C8 N1 109.31(18)
C21 C22 C23 C24 -0.4(6)
C19 C24 C23 C22 -1.1(5)
F1 C15 C16 C17 179.7(3)
C14 C15 C16 C17 -0.4(4)
C12 C17 C16 C15 1.5(4)
C23 C22 C21 C20 1.2(6)
C19 C20 C21 C22 -0.6(5)
